data_7201244
loop_
_publ_author_name
'Colacio, Enrique'
'Aouryaghal, Hakima'
'Mota, Antonio J.'
'Cano, Joan'
'Sillanp\"a\"a, Reijo'
'Rodr\'iguez-Di\'eguez, A.'

_publ_section_title
;
 Anion encapsulation promoted by anion&#x22EF;\p interactions in
 rationally designed hexanuclear antiferromagnetic wheels: synthesis,
 structure and magnetic properties
;
_journal_issue 10
_journal_name_full CrystEngComm
_journal_page_first 2054
_journal_paper_doi 10.1039/b906382j
_journal_volume 11
_journal_year 2009
_chemical_formula_sum 'C66 H114 Cl Co6 N24 O18'
_chemical_formula_weight 1920.84
_chemical_name_systematic
;
?
;
_space_group_IT_number 15
_symmetry_cell_setting monoclinic
_symmetry_space_group_name_Hall '-C 2yc'
_symmetry_space_group_name_H-M 'C 1 2/c 1'
_atom_sites_solution_hydrogens geom
_atom_sites_solution_primary direct
_atom_sites_solution_secondary difmap
_audit_creation_method SHELXL-97
_cell_angle_alpha 90.000(5)
_cell_angle_beta 99.740(5)
_cell_angle_gamma 90.000(5)
_cell_formula_units_Z 4
_cell_length_a 18.109(5)
_cell_length_b 27.020(5)
_cell_length_c 22.118(5)
_cell_measurement_reflns_used 2188
_cell_measurement_temperature 293(2)
_cell_measurement_theta_max 22.51
_cell_measurement_theta_min 2.28
_cell_volume 10666(4)
_computing_cell_refinement 'SAINT (Bruker, 2001)'
_computing_data_collection 'SMART (Bruker, 2001)'
_computing_data_reduction 'SAINT (Bruker, 2001)'
_computing_molecular_graphics 'Bruker SHELXTL)'
_computing_publication_material 'publCIF (Westrip, 2007)'
_computing_structure_refinement 'SHELXTL (Sheldrick, 2001)'
_computing_structure_solution 'SHELXTL (Sheldrick, 2001)'
_diffrn_ambient_temperature 293(2)
_diffrn_measured_fraction_theta_full 0.998
_diffrn_measured_fraction_theta_max 0.998
_diffrn_radiation_monochromator graphite
_diffrn_radiation_source 'fine-focus sealed tube'
_diffrn_radiation_type MoK\a
_diffrn_radiation_wavelength 0.71069
_diffrn_reflns_av_R_equivalents 0.0554
_diffrn_reflns_av_sigmaI/netI 0.0550
_diffrn_reflns_limit_h_max 15
_diffrn_reflns_limit_h_min -15
_diffrn_reflns_limit_k_max 22
_diffrn_reflns_limit_k_min -23
_diffrn_reflns_limit_l_max 18
_diffrn_reflns_limit_l_min -17
_diffrn_reflns_number 13288
_diffrn_reflns_theta_full 17.78
_diffrn_reflns_theta_max 17.78
_diffrn_reflns_theta_min 1.37
_exptl_absorpt_coefficient_mu 0.998
_exptl_absorpt_correction_T_max 0.744
_exptl_absorpt_correction_T_min 0.632
_exptl_absorpt_correction_type multi-scan
_exptl_absorpt_process_details '(SADABS; Sheldrick, 2004)'
_exptl_crystal_colour red
_exptl_crystal_density_diffrn 1.196
_exptl_crystal_density_method 'not measured'
_exptl_crystal_description prismatic
_exptl_crystal_F_000 4004
_exptl_crystal_size_max 0.15
_exptl_crystal_size_mid 0.14
_exptl_crystal_size_min 0.10
_platon_squeeze_details
;
;
_refine_diff_density_max 0.434
_refine_diff_density_min -0.400
_refine_diff_density_rms 0.071
_refine_ls_extinction_method none
_refine_ls_goodness_of_fit_ref 0.963
_refine_ls_hydrogen_treatment constr
_refine_ls_matrix_type full
_refine_ls_number_parameters 526
_refine_ls_number_reflns 3536
_refine_ls_number_restraints 0
_refine_ls_restrained_S_all 0.963
_refine_ls_R_factor_all 0.0817
_refine_ls_R_factor_gt 0.0672
_refine_ls_shift/su_max 0.537
_refine_ls_shift/su_mean 0.014
_refine_ls_structure_factor_coef Fsqd
_refine_ls_weighting_details 'calc w=1/[\s^2^(Fo^2^)+(0.0817P)^2^+145.8813P] where P=(Fo^2^+2Fc^2^)/3'
_refine_ls_weighting_scheme calc
_refine_ls_wR_factor_gt 0.1753
_refine_ls_wR_factor_ref 0.1846
_reflns_number_gt 2702
_reflns_number_total 3536
_reflns_threshold_expression >2sigma(I)
_cod_data_source_file b906382j.txt
_cod_data_source_block h165
_cod_depositor_comments
;
The following automatic conversions were performed:
'_exptl_absorpt_correction_type' value 'MULTI-SCAN' changed to
'multi-scan' according to
'/home/saulius/struct/CIF-dictionaries/cif_core.dic' dictionary named
'cif_core.dic' version 2.4.1 from 2010-06-29.

Automatic conversion script
Id: cif_fix_enum 1527 2010-12-29 10:47:43Z saulius 
;
_cod_original_sg_symbol_H-M C2/c
_cod_database_code 7201244

loop_
_symmetry_equiv_pos_as_xyz
'x, y, z'
'-x, y, -z+1/2'
'x+1/2, y+1/2, z'
'-x+1/2, y+1/2, -z+1/2'
'-x, -y, -z'
'x, -y, z-1/2'
'-x+1/2, -y+1/2, -z'
'x+1/2, -y+1/2, z-1/2'

loop_
_atom_site_label
_atom_site_type_symbol
_atom_site_fract_x
_atom_site_fract_y
_atom_site_fract_z
_atom_site_U_iso_or_equiv
_atom_site_adp_type
_atom_site_occupancy
_atom_site_symmetry_multiplicity
_atom_site_calc_flag
_atom_site_refinement_flags
_atom_site_disorder_assembly
_atom_site_disorder_group
C1D C 0.1861(7) 0.6806(6) 0.4877(9) 0.130(6) Uani 1 1 d . . .
H1D1 H 0.1407 0.6982 0.4902 0.195 Uiso 1 1 calc R . .
H1D2 H 0.2284 0.7006 0.5048 0.195 Uiso 1 1 calc R . .
H1D3 H 0.1871 0.6502 0.5103 0.195 Uiso 1 1 calc R . .
C1E C 0.6400(8) 0.7507(6) 0.4302(7) 0.128(6) Uani 1 1 d . . .
H1E1 H 0.6426 0.7801 0.4063 0.192 Uiso 1 1 calc R . .
H1E2 H 0.6191 0.7241 0.4039 0.192 Uiso 1 1 calc R . .
H1E3 H 0.6894 0.7418 0.4503 0.192 Uiso 1 1 calc R . .
C1F C 0.9062(4) 0.5558(8) 0.5294(5) 0.179(10) Uani 1 1 d . . .
H1F1 H 0.8952 0.5902 0.5217 0.268 Uiso 1 1 calc R . .
H1F2 H 0.8721 0.5360 0.5015 0.268 Uiso 1 1 calc R . .
H1F3 H 0.9566 0.5490 0.5238 0.268 Uiso 1 1 calc R . .
N1A N 0.2926(4) 0.5793(3) 0.4620(5) 0.081(4) Uani 1 1 d R . .
C2A C 0.3116(4) 0.5781(3) 0.5256(5) 0.093(5) Uani 1 1 d R . .
H2A H 0.3266 0.6065 0.5481 0.111 Uiso 1 1 calc R . .
C3A C 0.3070(7) 0.5331(6) 0.5535(7) 0.091(4) Uani 1 1 d . . .
H3A H 0.3216 0.5293 0.5956 0.109 Uiso 1 1 calc R . .
C4A C 0.2799(8) 0.4935(5) 0.5167(10) 0.089(4) Uani 1 1 d . . .
H4A H 0.2756 0.4630 0.5355 0.106 Uiso 1 1 calc R . .
N5A N 0.2592(6) 0.4964(5) 0.4547(7) 0.073(4) Uani 1 1 d . . .
C6A C 0.2665(7) 0.5378(7) 0.4326(9) 0.085(6) Uani 1 1 d . . .
N1B N 0.5297(8) 0.6529(4) 0.4546(5) 0.073(3) Uani 1 1 d . . .
C2B C 0.5621(9) 0.6272(7) 0.4169(8) 0.101(5) Uani 1 1 d . . .
H2B H 0.6141 0.6264 0.4208 0.122 Uiso 1 1 calc R . .
C3B C 0.5160(15) 0.6003(7) 0.3695(9) 0.134(6) Uani 1 1 d . . .
H3B H 0.5378 0.5808 0.3427 0.161 Uiso 1 1 calc R . .
C4B C 0.4379(10) 0.6032(6) 0.3631(7) 0.090(4) Uani 1 1 d . . .
H4B H 0.4077 0.5857 0.3321 0.108 Uiso 1 1 calc R . .
N5B N 0.4078(6) 0.6305(4) 0.4007(6) 0.069(3) Uani 1 1 d . . .
C6B C 0.4529(9) 0.6544(6) 0.4455(8) 0.076(4) Uani 1 1 d . . .
N1C N 0.6737(6) 0.5712(5) 0.6269(6) 0.072(3) Uani 1 1 d . . .
C2C C 0.6236(12) 0.5522(5) 0.6604(6) 0.082(4) Uani 1 1 d . . .
H2C H 0.6365 0.5252 0.6861 0.098 Uiso 1 1 calc R . .
C3C C 0.5555(10) 0.5729(7) 0.6559(6) 0.080(4) Uani 1 1 d . . .
H3C H 0.5205 0.5588 0.6770 0.096 Uiso 1 1 calc R . .
C4C C 0.5364(8) 0.6144(6) 0.6210(7) 0.071(4) Uani 1 1 d . . .
H4C H 0.4897 0.6289 0.6202 0.086 Uiso 1 1 calc R . .
N5C N 0.5841(8) 0.6338(4) 0.5885(5) 0.068(3) Uani 1 1 d . . .
C6C C 0.6497(10) 0.6118(6) 0.5931(6) 0.067(4) Uani 1 1 d . . .
C2D C 0.1266(8) 0.6361(6) 0.4044(9) 0.155(8) Uani 1 1 d . . .
H2D1 H 0.0813 0.6517 0.4118 0.232 Uiso 1 1 calc R . .
H2D2 H 0.1346 0.6061 0.4278 0.232 Uiso 1 1 calc R . .
H2D3 H 0.1223 0.6287 0.3615 0.232 Uiso 1 1 calc R . .
C2E C 0.5173(7) 0.7790(5) 0.4440(7) 0.118(5) Uani 1 1 d . . .
H2E1 H 0.5236 0.8120 0.4294 0.177 Uiso 1 1 calc R . .
H2E2 H 0.4813 0.7795 0.4713 0.177 Uiso 1 1 calc R . .
H2E3 H 0.4997 0.7577 0.4099 0.177 Uiso 1 1 calc R . .
C2F C 0.9287(10) 0.4918(6) 0.6042(13) 0.219(13) Uani 1 1 d . . .
H2F1 H 0.9751 0.4898 0.5888 0.328 Uiso 1 1 calc R . .
H2F2 H 0.8935 0.4687 0.5826 0.328 Uiso 1 1 calc R . .
H2F3 H 0.9373 0.4841 0.6472 0.328 Uiso 1 1 calc R . .
C4D C 0.1758(9) 0.7177(6) 0.3871(11) 0.135(7) Uani 1 1 d . . .
H4D1 H 0.1227 0.7251 0.3791 0.162 Uiso 1 1 calc R . .
H4D2 H 0.2017 0.7447 0.4106 0.162 Uiso 1 1 calc R . .
C4E C 0.6278(10) 0.7961(6) 0.5238(10) 0.133(7) Uani 1 1 d . . .
H4E1 H 0.6805 0.7880 0.5351 0.159 Uiso 1 1 calc R . .
H4E2 H 0.6240 0.8292 0.5065 0.159 Uiso 1 1 calc R . .
C4F C 0.9392(11) 0.5761(11) 0.6429(13) 0.205(12) Uani 1 1 d . . .
H4F1 H 0.9897 0.5630 0.6525 0.246 Uiso 1 1 calc R . .
H4F2 H 0.9432 0.6081 0.6238 0.246 Uiso 1 1 calc R . .
C5D C 0.2047(12) 0.7117(7) 0.3272(10) 0.146(7) Uani 1 1 d . . .
H5D1 H 0.1770 0.6855 0.3033 0.175 Uiso 1 1 calc R . .
H5D2 H 0.1966 0.7421 0.3038 0.175 Uiso 1 1 calc R . .
C5E C 0.5919(9) 0.7946(6) 0.5779(8) 0.113(5) Uani 1 1 d . . .
H5E1 H 0.5389 0.8017 0.5663 0.135 Uiso 1 1 calc R . .
H5E2 H 0.6138 0.8196 0.6069 0.135 Uiso 1 1 calc R . .
C5F C 0.9163(13) 0.5852(10) 0.6981(13) 0.211(14) Uani 1 1 d . . .
H5F1 H 0.9402 0.6154 0.7151 0.253 Uiso 1 1 calc R . .
H5F2 H 0.9345 0.5585 0.7260 0.253 Uiso 1 1 calc R . .
C7A C 0.2465(7) 0.5497(7) 0.3651(7) 0.074(4) Uani 1 1 d . . .
C7B C 0.4204(10) 0.6865(5) 0.4887(7) 0.062(3) Uani 1 1 d . . .
C7C C 0.7009(8) 0.6340(6) 0.5564(7) 0.077(5) Uani 1 1 d . . .
C7D C 0.3014(9) 0.6810(6) 0.2806(8) 0.131(6) Uani 1 1 d . . .
H7D1 H 0.3547 0.6788 0.2834 0.197 Uiso 1 1 calc R . .
H7D2 H 0.2815 0.7031 0.2479 0.197 Uiso 1 1 calc R . .
H7D3 H 0.2795 0.6488 0.2725 0.197 Uiso 1 1 calc R . .
C7E C 0.5500(7) 0.7411(5) 0.6518(6) 0.094(4) Uani 1 1 d . . .
H7E1 H 0.5553 0.7697 0.6779 0.140 Uiso 1 1 calc R . .
H7E2 H 0.5617 0.7118 0.6762 0.140 Uiso 1 1 calc R . .
H7E3 H 0.4994 0.7391 0.6303 0.140 Uiso 1 1 calc R . .
C7F C 0.8170(8) 0.6420(5) 0.6969(7) 0.113(5) Uani 1 1 d . . .
H7F1 H 0.8331 0.6587 0.6631 0.169 Uiso 1 1 calc R . .
H7F2 H 0.8403 0.6570 0.7347 0.169 Uiso 1 1 calc R . .
H7F3 H 0.7635 0.6446 0.6932 0.169 Uiso 1 1 calc R . .
C8D C 0.3288(8) 0.7452(6) 0.3575(7) 0.127(6) Uani 1 1 d . . .
H8D1 H 0.3269 0.7670 0.3230 0.190 Uiso 1 1 calc R . .
H8D2 H 0.3799 0.7360 0.3723 0.190 Uiso 1 1 calc R . .
H8D3 H 0.3086 0.7617 0.3895 0.190 Uiso 1 1 calc R . .
C8E C 0.6791(7) 0.7415(5) 0.6423(6) 0.109(5) Uani 1 1 d . . .
H8E1 H 0.6840 0.7635 0.6768 0.163 Uiso 1 1 calc R . .
H8E2 H 0.7145 0.7506 0.6165 0.163 Uiso 1 1 calc R . .
H8E3 H 0.6885 0.7082 0.6564 0.163 Uiso 1 1 calc R . .
C8F C 0.8186(11) 0.5662(6) 0.7556(8) 0.156(8) Uani 1 1 d . . .
H8F1 H 0.8464 0.5824 0.7910 0.234 Uiso 1 1 calc R . .
H8F2 H 0.8313 0.5317 0.7566 0.234 Uiso 1 1 calc R . .
H8F3 H 0.7659 0.5699 0.7559 0.234 Uiso 1 1 calc R . .
N3D N 0.1897(6) 0.6695(4) 0.4228(7) 0.095(4) Uani 1 1 d . . .
N3E N 0.5911(6) 0.7602(5) 0.4776(6) 0.096(4) Uani 1 1 d . . .
N3F N 0.8977(6) 0.5434(4) 0.5948(8) 0.122(5) Uani 1 1 d . . .
N6D N 0.2837(7) 0.6997(4) 0.3382(6) 0.096(4) Uani 1 1 d . . .
N6E N 0.6020(6) 0.7451(4) 0.6068(5) 0.081(3) Uani 1 1 d . . .
N6F N 0.8384(7) 0.5899(5) 0.6967(7) 0.117(5) Uani 1 1 d . . .
O2G O 0.4633(17) 0.5381(12) 0.4872(18) 0.45(3) Uani 1 1 d . . .
O3G O 0.5583(14) 0.5321(12) 0.5091(14) 0.37(2) Uani 1 1 d . . .
O5G O 0.5350(15) 0.4996(12) 0.4340(13) 0.362(16) Uani 1 1 d . . .
O8A O 0.2569(5) 0.5924(4) 0.3450(4) 0.096(3) Uani 1 1 d . . .
O8B O 0.4636(5) 0.7067(3) 0.5304(4) 0.068(2) Uani 1 1 d . . .
O8C O 0.7656(6) 0.6138(3) 0.5596(4) 0.085(3) Uani 1 1 d . . .
O9A O 0.2202(5) 0.5134(3) 0.3369(5) 0.091(3) Uani 1 1 d . . .
O9B O 0.3498(5) 0.6876(3) 0.4782(4) 0.072(2) Uani 1 1 d . . .
O9C O 0.6845(4) 0.6720(3) 0.5255(4) 0.071(2) Uani 1 1 d . . .
Cl1G Cl 0.5000 0.5000 0.5000 0.130(3) Uani 1 2 d S . .
Co1 Co 0.29550(9) 0.64516(6) 0.40755(8) 0.0736(7) Uani 1 1 d . . .
Co2 Co 0.57659(8) 0.69562(6) 0.53095(7) 0.0629(6) Uani 1 1 d . . .
Co3 Co 0.78516(9) 0.55128(6) 0.61540(8) 0.0756(7) Uani 1 1 d . . .

loop_
_atom_site_aniso_label
_atom_site_aniso_U_11
_atom_site_aniso_U_22
_atom_site_aniso_U_33
_atom_site_aniso_U_23
_atom_site_aniso_U_13
_atom_site_aniso_U_12
C1D 0.061(10) 0.121(14) 0.21(2) -0.051(14) 0.020(12) 0.015(9)
C1E 0.084(11) 0.173(16) 0.133(14) 0.067(12) 0.036(11) 0.023(11)
C1F 0.118(15) 0.27(3) 0.166(19) 0.080(19) 0.069(14) 0.056(15)
N1A 0.045(6) 0.132(12) 0.063(8) 0.024(9) 0.003(6) 0.034(7)
C2A 0.071(10) 0.038(9) 0.162(17) -0.032(10) 0.001(10) 0.012(7)
C3A 0.101(11) 0.077(11) 0.091(11) -0.046(11) 0.002(9) 0.003(9)
C4A 0.085(11) 0.068(12) 0.109(14) 0.023(12) 0.005(10) 0.028(9)
N5A 0.058(7) 0.036(8) 0.121(13) 0.001(8) 0.007(7) -0.008(6)
C6A 0.043(8) 0.085(13) 0.120(19) -0.094(14) -0.005(9) -0.018(9)
N1B 0.072(11) 0.085(8) 0.063(8) 0.005(6) 0.016(7) 0.013(7)
C2B 0.083(12) 0.156(15) 0.060(11) -0.013(11) -0.002(11) 0.014(12)
C3B 0.17(2) 0.138(16) 0.102(17) 0.013(13) 0.058(16) 0.038(16)
C4B 0.068(12) 0.134(14) 0.062(11) -0.019(10) -0.008(9) 0.015(10)
N5B 0.062(8) 0.078(8) 0.060(8) -0.014(6) -0.008(8) 0.012(7)
C6B 0.039(12) 0.092(12) 0.095(14) 0.052(12) 0.006(11) 0.009(10)
N1C 0.078(9) 0.065(8) 0.060(8) -0.006(6) -0.029(8) 0.019(7)
C2C 0.111(14) 0.091(11) 0.049(9) 0.010(8) 0.026(10) -0.010(12)
C3C 0.066(12) 0.103(14) 0.076(11) -0.012(11) 0.024(9) -0.003(9)
C4C 0.067(11) 0.085(11) 0.067(10) 0.005(9) 0.028(9) 0.021(9)
N5C 0.032(7) 0.106(9) 0.065(8) -0.016(6) 0.010(7) 0.010(8)
C6C 0.029(11) 0.104(13) 0.066(10) -0.005(10) 0.000(9) -0.026(11)
C2D 0.060(10) 0.104(12) 0.28(2) -0.055(14) -0.018(12) 0.002(10)
C2E 0.077(11) 0.139(13) 0.138(14) 0.061(11) 0.017(10) 0.028(10)
C2F 0.112(14) 0.089(14) 0.45(4) 0.033(18) 0.044(19) 0.030(12)
C4D 0.076(12) 0.079(13) 0.23(2) 0.011(15) -0.048(14) 0.018(9)
C4E 0.117(14) 0.100(13) 0.165(19) 0.040(14) -0.021(14) -0.046(12)
C4F 0.083(15) 0.26(3) 0.25(3) -0.06(3) -0.009(19) -0.077(18)
C5D 0.13(2) 0.131(16) 0.155(19) 0.042(14) -0.025(15) 0.000(13)
C5E 0.131(14) 0.086(13) 0.110(13) -0.004(11) -0.011(12) -0.018(10)
C5F 0.10(2) 0.26(3) 0.23(3) -0.12(3) -0.08(2) 0.041(18)
C7A 0.073(10) 0.081(14) 0.053(12) -0.027(10) -0.026(8) 0.004(10)
C7B 0.059(12) 0.062(9) 0.066(10) 0.006(8) 0.009(11) 0.027(9)
C7C 0.026(10) 0.094(13) 0.095(12) -0.029(11) -0.035(10) 0.012(11)
C7D 0.138(15) 0.127(14) 0.113(15) 0.019(12) -0.021(12) 0.023(11)
C7E 0.071(10) 0.110(11) 0.095(11) -0.024(9) 0.002(9) 0.011(8)
C7F 0.114(12) 0.075(12) 0.132(13) -0.039(9) -0.028(10) -0.016(9)
C8D 0.104(12) 0.107(12) 0.152(15) 0.015(11) -0.028(11) -0.030(11)
C8E 0.074(11) 0.136(13) 0.111(12) -0.014(10) 0.001(10) 0.001(9)
C8F 0.22(2) 0.141(16) 0.077(12) 0.016(12) -0.066(13) 0.008(14)
N3D 0.062(8) 0.080(9) 0.135(11) -0.001(9) -0.006(8) -0.011(7)
N3E 0.061(8) 0.103(9) 0.123(10) 0.055(8) 0.013(8) 0.017(7)
N3F 0.039(7) 0.066(8) 0.247(17) -0.038(10) -0.018(9) 0.009(6)
N6D 0.072(9) 0.101(10) 0.101(10) 0.020(8) -0.029(8) 0.014(8)
N6E 0.046(7) 0.087(9) 0.097(9) 0.009(7) -0.029(7) -0.002(6)
N6F 0.081(10) 0.098(11) 0.148(14) -0.054(9) -0.047(9) 0.006(8)
O2G 0.32(3) 0.44(4) 0.65(6) 0.38(4) 0.29(4) 0.33(3)
O3G 0.167(18) 0.48(4) 0.44(4) -0.34(4) 0.02(2) -0.04(3)
O5G 0.30(3) 0.48(5) 0.30(3) -0.10(3) 0.06(2) 0.03(3)
O8A 0.097(7) 0.068(7) 0.103(8) 0.015(6) -0.045(5) -0.010(6)
O8B 0.047(5) 0.087(6) 0.065(6) -0.009(5) -0.008(5) -0.001(5)
O8C 0.084(7) 0.081(6) 0.085(6) -0.002(5) 0.001(5) -0.014(6)
O9A 0.095(7) 0.062(6) 0.099(7) -0.013(6) -0.032(6) -0.009(5)
O9B 0.042(6) 0.067(6) 0.103(7) -0.012(5) -0.001(5) 0.008(5)
O9C 0.052(6) 0.076(6) 0.082(6) 0.007(5) 0.000(5) 0.004(5)
Cl1G 0.073(4) 0.099(5) 0.194(8) -0.029(5) -0.049(5) 0.021(5)
Co1 0.0544(11) 0.0635(12) 0.0927(14) 0.0021(10) -0.0165(9) 0.0049(9)
Co2 0.0396(10) 0.0760(12) 0.0701(12) 0.0092(9) 0.0009(8) 0.0062(8)
Co3 0.0560(12) 0.0651(12) 0.0959(14) -0.0063(10) -0.0155(10) 0.0057(9)

loop_
_atom_type_symbol
_atom_type_description
_atom_type_scat_dispersion_real
_atom_type_scat_dispersion_imag
_atom_type_scat_source
C C 0.0033 0.0016 'International Tables Vol C Tables 4.2.6.8 and 6.1.1.4'
H H 0.0000 0.0000 'International Tables Vol C Tables 4.2.6.8 and 6.1.1.4'
N N 0.0061 0.0033 'International Tables Vol C Tables 4.2.6.8 and 6.1.1.4'
O O 0.0106 0.0060 'International Tables Vol C Tables 4.2.6.8 and 6.1.1.4'
Cl Cl 0.1484 0.1585 'International Tables Vol C Tables 4.2.6.8 and 6.1.1.4'
Co Co 0.3494 0.9721 'International Tables Vol C Tables 4.2.6.8 and 6.1.1.4'

loop_
_geom_angle_atom_site_label_1
_geom_angle_atom_site_label_2
_geom_angle_atom_site_label_3
_geom_angle
_geom_angle_site_symmetry_1
_geom_angle_site_symmetry_3
_geom_angle_publ_flag
C6A N1A C2A 118.5(11) . . ?
C6A N1A Co1 117.3(12) . . ?
C2A N1A Co1 124.1(3) . . ?
N1A C2A C3A 116.9(8) . . ?
C4A C3A C2A 117.6(13) . . ?
N5A C4A C3A 123.9(13) . . ?
C6A N5A C4A 114.8(14) . . ?
C6A N5A Co3 108.8(11) . 5_666 ?
C4A N5A Co3 136.4(12) . 5_666 ?
N5A C6A N1A 128.2(17) . . ?
N5A C6A C7A 123.9(14) . . ?
N1A C6A C7A 107.9(18) . . ?
C2B N1B C6B 118.6(13) . . ?
C2B N1B Co2 130.1(12) . . ?
C6B N1B Co2 111.3(13) . . ?
N1B C2B C3B 118.2(15) . . ?
C4B C3B C2B 120.1(15) . . ?
N5B C4B C3B 119.6(14) . . ?
C6B N5B C4B 118.6(12) . . ?
C6B N5B Co1 109.5(11) . . ?
C4B N5B Co1 132.0(12) . . ?
N5B C6B N1B 124.8(15) . . ?
N5B C6B C7B 119.9(14) . . ?
N1B C6B C7B 115.2(17) . . ?
C6C N1C C2C 114.9(12) . . ?
C6C N1C Co3 110.9(12) . . ?
C2C N1C Co3 134.1(13) . . ?
C3C C2C N1C 119.4(13) . . ?
C2C C3C C4C 121.5(13) . . ?
N5C C4C C3C 120.3(12) . . ?
C6C N5C C4C 116.3(12) . . ?
C6C N5C Co2 111.8(11) . . ?
C4C N5C Co2 131.9(11) . . ?
N5C C6C N1C 127.5(12) . . ?
N5C C6C C7C 114.9(16) . . ?
N1C C6C C7C 117.6(17) . . ?
C5D C4D N3D 108.2(14) . . ?
C5E C4E N3E 109.7(13) . . ?
C5F C4F N3F 123(2) . . ?
N6D C5D C4D 110.8(15) . . ?
C4E C5E N6E 110.0(14) . . ?
C4F C5F N6F 117(2) . . ?
O9A C7A O8A 128.6(14) . . ?
O9A C7A C6A 110.1(15) . . ?
O8A C7A C6A 121.3(15) . . ?
O8B C7B O9B 128.6(13) . . ?
O8B C7B C6B 118.1(14) . . ?
O9B C7B C6B 113.3(14) . . ?
O9C C7C O8C 120.9(17) . . ?
O9C C7C C6C 122.1(14) . . ?
O8C C7C C6C 117.0(16) . . ?
C2D N3D C1D 103.6(13) . . ?
C2D N3D C4D 109.4(11) . . ?
C1D N3D C4D 107.5(14) . . ?
C2D N3D Co1 116.9(9) . . ?
C1D N3D Co1 114.1(8) . . ?
C4D N3D Co1 105.0(10) . . ?
C4E N3E C2E 112.1(12) . . ?
C4E N3E C1E 110.1(13) . . ?
C2E N3E C1E 107.0(11) . . ?
C4E N3E Co2 103.6(9) . . ?
C2E N3E Co2 111.4(8) . . ?
C1E N3E Co2 112.7(9) . . ?
C4F N3F C2F 108.7(17) . . ?
C4F N3F C1F 115.5(16) . . ?
C2F N3F C1F 103.9(15) . . ?
C4F N3F Co3 99.8(12) . . ?
C2F N3F Co3 113.8(10) . . ?
C1F N3F Co3 115.3(7) . . ?
C7D N6D C8D 110.1(13) . . ?
C7D N6D C5D 106.7(14) . . ?
C8D N6D C5D 110.0(13) . . ?
C7D N6D Co1 112.5(9) . . ?
C8D N6D Co1 112.5(9) . . ?
C5D N6D Co1 104.7(10) . . ?
C5E N6E C7E 108.1(12) . . ?
C5E N6E C8E 108.8(11) . . ?
C7E N6E C8E 106.7(10) . . ?
C5E N6E Co2 103.4(8) . . ?
C7E N6E Co2 113.8(7) . . ?
C8E N6E Co2 115.6(8) . . ?
C7F N6F C5F 110.6(15) . . ?
C7F N6F C8F 107.2(13) . . ?
C5F N6F C8F 108.4(18) . . ?
C7F N6F Co3 112.8(9) . . ?
C5F N6F Co3 106.2(12) . . ?
C8F N6F Co3 111.5(9) . . ?
Cl1G O2G O3G 51.6(13) . . ?
Cl1G O3G O2G 45.5(12) . . ?
C7A O8A Co1 117.1(9) . . ?
C7B O8B Co2 116.3(9) . . ?
C7C O8C Co3 116.0(11) . . ?
C7A O9A Co3 118.1(10) . 5_666 ?
C7B O9B Co1 117.9(9) . . ?
C7C O9C Co2 111.2(9) . . ?
O2G Cl1G O2G 180.000(11) 5_666 . ?
O2G Cl1G O3G 82.9(16) 5_666 5_666 ?
O2G Cl1G O3G 97.1(16) . 5_666 ?
O2G Cl1G O3G 97.1(16) 5_666 . ?
O2G Cl1G O3G 82.9(16) . . ?
O3G Cl1G O3G 180(2) 5_666 . ?
O2G Cl1G O5G 94.2(14) 5_666 5_666 ?
O2G Cl1G O5G 85.8(14) . 5_666 ?
O3G Cl1G O5G 74.6(13) 5_666 5_666 ?
O3G Cl1G O5G 105.4(13) . 5_666 ?
O2G Cl1G O5G 85.8(14) 5_666 . ?
O2G Cl1G O5G 94.2(14) . . ?
O3G Cl1G O5G 105.4(13) 5_666 . ?
O3G Cl1G O5G 74.6(13) . . ?
O5G Cl1G O5G 180.000(5) 5_666 . ?
O8A Co1 O9B 168.3(4) . . ?
O8A Co1 N3D 96.4(4) . . ?
O9B Co1 N3D 92.0(4) . . ?
O8A Co1 N5B 92.6(5) . . ?
O9B Co1 N5B 79.3(5) . . ?
N3D Co1 N5B 170.9(5) . . ?
O8A Co1 N1A 76.3(4) . . ?
O9B Co1 N1A 95.1(4) . . ?
N3D Co1 N1A 93.4(4) . . ?
N5B Co1 N1A 90.1(3) . . ?
O8A Co1 N6D 90.8(5) . . ?
O9B Co1 N6D 98.0(4) . . ?
N3D Co1 N6D 85.1(5) . . ?
N5B Co1 N6D 93.4(5) . . ?
N1A Co1 N6D 166.8(5) . . ?
O8B Co2 O9C 169.8(3) . . ?
O8B Co2 N1B 79.0(5) . . ?
O9C Co2 N1B 92.3(5) . . ?
O8B Co2 N5C 94.7(5) . . ?
O9C Co2 N5C 80.0(5) . . ?
N1B Co2 N5C 91.5(4) . . ?
O8B Co2 N6E 89.8(4) . . ?
O9C Co2 N6E 99.1(4) . . ?
N1B Co2 N6E 168.4(5) . . ?
N5C Co2 N6E 92.2(4) . . ?
O8B Co2 N3E 95.3(4) . . ?
O9C Co2 N3E 90.8(4) . . ?
N1B Co2 N3E 94.3(5) . . ?
N5C Co2 N3E 169.3(5) . . ?
N6E Co2 N3E 83.8(5) . . ?
O9A Co3 O8C 167.3(4) 5_666 . ?
O9A Co3 N5A 79.0(5) 5_666 5_666 ?
O8C Co3 N5A 93.2(5) . 5_666 ?
O9A Co3 N1C 91.4(5) 5_666 . ?
O8C Co3 N1C 78.4(5) . . ?
N5A Co3 N1C 89.5(4) 5_666 . ?
O9A Co3 N3F 98.7(4) 5_666 . ?
O8C Co3 N3F 91.6(5) . . ?
N5A Co3 N3F 92.3(5) 5_666 . ?
N1C Co3 N3F 169.9(6) . . ?
O9A Co3 N6F 92.1(5) 5_666 . ?
O8C Co3 N6F 96.2(5) . . ?
N5A Co3 N6F 170.4(6) 5_666 . ?
N1C Co3 N6F 94.4(4) . . ?
N3F Co3 N6F 85.4(5) . . ?

loop_
_geom_bond_atom_site_label_1
_geom_bond_atom_site_label_2
_geom_bond_distance
_geom_bond_site_symmetry_2
_geom_bond_publ_flag
C1D N3D 1.479(18) . ?
C1E N3E 1.504(16) . ?
C1F N3F 1.517(17) . ?
N1A C6A 1.342(14) . ?
N1A C2A 1.3899 . ?
N1A Co1 2.154(9) . ?
C2A C3A 1.374(16) . ?
C3A C4A 1.382(18) . ?
C4A N5A 1.363(17) . ?
N5A C6A 1.238(18) . ?
N5A Co3 2.069(13) 5_666 ?
C6A C7A 1.51(2) . ?
N1B C2B 1.298(16) . ?
N1B C6B 1.371(14) . ?
N1B Co2 2.103(11) . ?
C2B C3B 1.43(2) . ?
C3B C4B 1.40(2) . ?
C4B N5B 1.298(16) . ?
N5B C6B 1.339(16) . ?
N5B Co1 2.102(11) . ?
C6B C7B 1.484(18) . ?
N1C C6C 1.358(15) . ?
N1C C2C 1.363(15) . ?
N1C Co3 2.145(12) . ?
C2C C3C 1.342(17) . ?
C3C C4C 1.372(16) . ?
C4C N5C 1.321(14) . ?
N5C C6C 1.316(16) . ?
N5C Co2 2.091(12) . ?
C6C C7C 1.461(19) . ?
C2D N3D 1.459(16) . ?
C2E N3E 1.505(15) . ?
C2F N3F 1.502(18) . ?
C4D C5D 1.51(2) . ?
C4D N3D 1.522(18) . ?
C4E C5E 1.45(2) . ?
C4E N3E 1.482(18) . ?
C4F C5F 1.38(3) . ?
C4F N3F 1.49(2) . ?
C5D N6D 1.45(2) . ?
C5E N6E 1.481(17) . ?
C5F N6F 1.41(2) . ?
C7A O9A 1.216(15) . ?
C7A O8A 1.263(16) . ?
C7B O8B 1.230(14) . ?
C7B O9B 1.261(15) . ?
C7C O9C 1.242(16) . ?
C7C O8C 1.284(14) . ?
C7D N6D 1.457(17) . ?
C7E N6E 1.484(14) . ?
C7F N6F 1.461(16) . ?
C8D N6D 1.496(16) . ?
C8E N6E 1.485(14) . ?
C8F N6F 1.55(2) . ?
N3D Co1 2.107(11) . ?
N3E Co2 2.147(10) . ?
N3F Co3 2.173(11) . ?
N6D Co1 2.112(11) . ?
N6E Co2 2.134(10) . ?
N6F Co3 2.159(11) . ?
O2G Cl1G 1.233(19) . ?
O2G O3G 1.72(3) . ?
O3G Cl1G 1.36(3) . ?
O5G Cl1G 1.69(3) . ?
O8A Co1 2.028(9) . ?
O8B Co2 2.066(8) . ?
O8C Co3 2.086(9) . ?
O9A Co3 2.052(9) 5_666 ?
O9B Co1 2.051(8) . ?
O9C Co2 2.078(9) . ?
Cl1G O2G 1.233(19) 5_666 ?
Cl1G O3G 1.36(3) 5_666 ?
Cl1G O5G 1.69(3) 5_666 ?
Co3 O9A 2.052(9) 5_666 ?
Co3 N5A 2.069(13) 5_666 ?

loop_
_platon_squeeze_void_nr
_platon_squeeze_void_average_x
_platon_squeeze_void_average_y
_platon_squeeze_void_average_z
_platon_squeeze_void_volume
_platon_squeeze_void_count_electrons
_platon_squeeze_void_content
1 -0.032 -0.045 0.250 834 249 ' '
2 -0.029 0.045 0.750 828 257 ' '
3 -0.001 0.456 0.250 830 250 ' '
4 -0.005 0.545 0.750 824 257 ' '
